data_2003438
loop_
_publ_author_name
'Boudin, S.'
'Grandin, A.'
'Leclaire, A.'
'Borel, M. M.'
'Raveau, B.'

_publ_section_title
;
 CaV~2~O(PO~4~)~2~, Isotypic with the Cd Phase
;
_journal_coden_ASTM ACSCEE
_journal_issue 5
_journal_name_full
;
 Acta Crystallographica, Section C: Crystal Structure Communications
;
_journal_page_first 796
_journal_page_last 798
_journal_paper_doi 10.1107/S0108270194011649
_journal_volume 51
_journal_year 1995
_chemical_compound_source 'solid-state synthesis'
_chemical_formula_moiety 'Ca1 P2 O9 V2'
_chemical_formula_sum 'Ca O9 P2 V2'
_chemical_formula_weight 347.9
_space_group_IT_number 62
_symmetry_space_group_name_Hall '-P 2ac 2n'
_symmetry_space_group_name_H-M 'P n m a'
_atom_type_scat_source IntTabIV
_cell_angle_alpha 90
_cell_angle_beta 90
_cell_angle_gamma 90
_cell_formula_units_Z 4
_cell_length_a 14.192(1)
_cell_length_b 6.424(1)
_cell_length_c 7.317(1)
_cell_measurement_reflns_used 25
_cell_measurement_temperature 294
_cell_measurement_theta_max 22
_cell_measurement_theta_min 18
_cell_volume 667.1(1)
_diffrn_measurement_device 'Enraf-Nonius CAD4'
_diffrn_measurement_method bisect
_diffrn_radiation_type MoK\a
_diffrn_radiation_wavelength 0.71073
_diffrn_reflns_av_R_equivalents ?
_diffrn_reflns_limit_h_max 28
_diffrn_reflns_limit_h_min 0
_diffrn_reflns_limit_k_max 12
_diffrn_reflns_limit_k_min 0
_diffrn_reflns_limit_l_max 14
_diffrn_reflns_limit_l_min 0
_diffrn_reflns_number 3133
_diffrn_reflns_theta_max 45
_diffrn_standards_decay_% 0
_diffrn_standards_interval_count ?
_diffrn_standards_interval_time 50
_diffrn_standards_number 3
_exptl_absorpt_coefficient_mu 3.968
_exptl_absorpt_correction_T_max ?
_exptl_absorpt_correction_T_min ?
_exptl_absorpt_correction_type 'significant when \ml > 10'
_exptl_crystal_colour black
_exptl_crystal_density_diffrn 3.46
_exptl_crystal_density_meas ?
_exptl_crystal_description lamellar
_exptl_crystal_size_max 0.077
_exptl_crystal_size_mid 0.051
_exptl_crystal_size_min 0.039
_exptl_crystal_size_rad ?
_refine_diff_density_max 0.841
_refine_diff_density_min -1.251
_refine_ls_extinction_coef ?
_refine_ls_extinction_method ?
_refine_ls_goodness_of_fit_obs 0.999
_refine_ls_hydrogen_treatment ?
_refine_ls_number_parameters 79
_refine_ls_number_reflns 914
_refine_ls_R_factor_obs 0.030
_refine_ls_shift/esd_max <0.004
_refine_ls_structure_factor_coef F
_refine_ls_weighting_details 'w = Fsin(\q/\l)'
_refine_ls_weighting_scheme calc
_refine_ls_wR_factor_obs 0.032
_reflns_number_observed 914
_reflns_number_total 3133
_reflns_observed_criterion >3\s(I)
_cod_depositor_comments
;
The following automatic conversions were performed:

'_refine_ls_weighting_scheme' value 'w = Fsin(\q/\l)' was changed to
'calc'. New tag '_refine_ls_weighting_details' was created. The value
of the new tag was set to 'w = Fsin(\q/\l)'.

Automatic conversion script
Id: cif_fix_values 3143 2015-03-26 13:38:13Z robertas 
;
_cod_original_formula_sum 'Ca1 P2 O9 V2'
_cod_database_code 2003438

loop_
_symmetry_equiv_pos_as_xyz
x,y,z
1/2+x,y,1/2-z
x,1/2-y,z
1/2-x,1/2+y,1/2+z
-x,-y,-z
1/2-x,-y,1/2+z
-x,1/2+y,-z
1/2+x,1/2-y,1/2-z

loop_
_atom_site_label
_atom_site_fract_x
_atom_site_fract_y
_atom_site_fract_z
_atom_site_B_iso_or_equiv
Ca .21979(7) .25 .1149(2) .70(1)
V(1) .37954(5) .75 .1489(1) .321(9)
V(2) 0 .5 0 .404(9)
P(1) .18974(8) .75 .1134(2) .46(2)
P(2) .43270(8) .25 .1366(2) .36(2)
O(1) .3662(2) .4378(4) .1278(4) .65(3)
O(2) .2632(3) .75 -.0424(6) .77(6)
O(3) .4929(3) .75 .0081(7) 1.23(6)
O(4) .2514(3) .75 .2875(5) .59(5)
O(5) .4442(2) .75 .3759(5) .59(5)
O(6) -.0186(3) .25 .1750(5) .77(6)
O(7) .1283(2) .5533(4) .1084(4) .79(4)

_cod_duplicate_entry 1001656
